data_7021582
loop_
_publ_author_name
'Gildea, Louise F.'
'Batsanov, Andrei S.'
'Williams, J. A. Gareth'

_publ_section_title
;
 Bright orange/red-emitting rhodium(iii) and iridium(iii) complexes:
 tridentate N^C^N-cyclometallating ligands lead to high luminescence
 efficiencies.
;
_journal_issue 29
_journal_name_full 'Dalton transactions (Cambridge, England : 2003)'
_journal_page_first 10388
_journal_page_last 10393
_journal_paper_doi 10.1039/c3dt51211h
_journal_volume 42
_journal_year 2013
_chemical_formula_moiety 'C24 H16 N2'
_chemical_formula_sum 'C24 H16 N2'
_chemical_formula_weight 332.39
_chemical_melting_point 406(1)
_chemical_name_systematic
;
 1,3-Bis(1-isoquinolyl)benzene
;
_space_group_crystal_system monoclinic
_space_group_IT_number 8
_space_group_name_Hall 'C -2y'
_space_group_name_H-M_alt 'C 1 m 1'
_symmetry_space_group_name_Hall 'C -2y'
_symmetry_space_group_name_H-M 'C 1 m 1'
_atom_sites_solution_hydrogens geom
_atom_sites_solution_primary direct
_atom_sites_solution_secondary difmap
_audit_creation_date 2013-04-22
_audit_creation_method
;
  Olex2 1.2-alpha
  (compiled Apr  9 2013 14:06:00, GUI svn.r4458)
;
_cell_angle_alpha 90
_cell_angle_beta 103.73(4)
_cell_angle_gamma 90
_cell_formula_units_Z 2
_cell_length_a 8.6722(15)
_cell_length_b 24.417(4)
_cell_length_c 3.9321(6)
_cell_measurement_reflns_used 825
_cell_measurement_temperature 120(2)
_cell_measurement_theta_max 24.88
_cell_measurement_theta_min 2.56
_cell_volume 808.8(3)
_computing_cell_refinement 'SAINT version 7.46A (Bruker, 2007)'
_computing_data_collection 'SMART version 5.625 (Bruker, 2001)'
_computing_data_reduction 'SAINT version 7.46A (Bruker, 2007)'
_computing_molecular_graphics
;
O. V. Dolomanov, L. J. Bourhis, R. J. Gildea, J. A. K. Howard and H. Puschmann,
OLEX2: a complete structure solution, refinement and analysis program.
J. Appl. Cryst. (2009). 42, 339-341.
;
_computing_publication_material
;
O. V. Dolomanov, L. J. Bourhis, R. J. Gildea, J. A. K. Howard and H. Puschmann,
OLEX2: a complete structure solution, refinement and analysis program.
J. Appl. Cryst. (2009). 42, 339-341.
;
_computing_structure_refinement 'SHELXL-2013/2 (Sheldrick, 2008)'
_computing_structure_solution 'SHELXS (Sheldrick, 2008)'
_diffrn_ambient_temperature 120(2)
_diffrn_detector_area_resol_mean 5.6
_diffrn_measured_fraction_theta_full 0.999
_diffrn_measured_fraction_theta_max 0.999
_diffrn_measurement_device_type 'Bruker SMART 6000 CCD area detector'
_diffrn_measurement_method 'narrow frame \w scans'
_diffrn_radiation_type MoK\a
_diffrn_radiation_wavelength 0.71073
_diffrn_reflns_av_R_equivalents 0.0602
_diffrn_reflns_av_unetI/netI 0.0823
_diffrn_reflns_Laue_measured_fraction_full 0.999
_diffrn_reflns_Laue_measured_fraction_max 0.999
_diffrn_reflns_limit_h_max 10
_diffrn_reflns_limit_h_min -10
_diffrn_reflns_limit_k_max 28
_diffrn_reflns_limit_k_min -29
_diffrn_reflns_limit_l_max 4
_diffrn_reflns_limit_l_min -4
_diffrn_reflns_number 3258
_diffrn_reflns_point_group_measured_fraction_full 0.999
_diffrn_reflns_point_group_measured_fraction_max 0.999
_diffrn_reflns_theta_full 25.01
_diffrn_reflns_theta_max 25.01
_diffrn_reflns_theta_min 1.668
_diffrn_source 'fine-focus sealed tube'
_exptl_absorpt_coefficient_mu 0.080
_exptl_absorpt_correction_type none
_exptl_crystal_colour colourless
_exptl_crystal_density_diffrn 1.365
_exptl_crystal_density_method 'not measured'
_exptl_crystal_description needle
_exptl_crystal_F_000 348
_exptl_crystal_size_max 0.2
_exptl_crystal_size_mid 0.015
_exptl_crystal_size_min 0.015
_refine_diff_density_max 0.162
_refine_diff_density_min -0.305
_refine_diff_density_rms 0.047
_refine_ls_abs_structure_details ' Absolute polarity undeterminable'
_refine_ls_extinction_method none
_refine_ls_goodness_of_fit_ref 1.040
_refine_ls_hydrogen_treatment constr
_refine_ls_matrix_type full
_refine_ls_number_parameters 121
_refine_ls_number_reflns 1464
_refine_ls_number_restraints 2
_refine_ls_restrained_S_all 1.039
_refine_ls_R_factor_all 0.0618
_refine_ls_R_factor_gt 0.0442
_refine_ls_shift/su_max 0.000
_refine_ls_shift/su_mean 0.000
_refine_ls_structure_factor_coef Fsqd
_refine_ls_weighting_details
;
 w=1/[\s^2^(Fo^2^)+(0.0293P)^2^+0.1084P]
 where P=(Fo^2^+2Fc^2^)/3
;
_refine_ls_weighting_scheme calc
_refine_ls_wR_factor_gt 0.1014
_refine_ls_wR_factor_ref 0.1120
_reflns_Friedel_coverage 0.976
_reflns_Friedel_fraction_full 0.996
_reflns_Friedel_fraction_max 0.996
_reflns_number_gt 1178
_reflns_number_total 1464
_reflns_threshold_expression 'I > 2\s(I)'
_cod_data_source_file c3dt51211h.txt
_cod_data_source_block biqbH
_cod_database_code 7021582
_olex2_refinement_description
;
1. Fixed Uiso
 At 1.2 times of:
  All C(H) groups
2.a Riding coordinates:
 C2(H2), C3(H3), C4(H4), C9(H9), C10(H10), C11(H11), C12(H12), C14(H14),
 C15(H15)
;
_shelx_space_group_comment
;
The symmetry employed for this shelxl refinement is uniquely defined
by the following loop, which should always be used as a source of
symmetry information in preference to the above space-group names.
They are only intended as comments.
;
_shelxl_version_number 2013-2

loop_
_space_group_symop_operation_xyz
'x, y, z'
'x, -y, z'
'x+1/2, y+1/2, z'
'x+1/2, -y+1/2, z'

loop_
_atom_site_label
_atom_site_type_symbol
_atom_site_fract_x
_atom_site_fract_y
_atom_site_fract_z
_atom_site_U_iso_or_equiv
_atom_site_adp_type
_atom_site_occupancy
_atom_site_site_symmetry_order
_atom_site_calc_flag
_atom_site_refinement_flags_posn
_atom_site_refinement_flags_adp
_atom_site_refinement_flags_occupancy
N1 N 0.8529(4) 0.36101(14) 0.4914(9) 0.0218(9) Uani 1 1 d . . .
C1 C 0.8268(5) 0.45010(17) 0.2399(9) 0.0193(10) Uani 1 1 d . . .
C2 C 0.7558(7) 0.5000 0.2860(14) 0.0192(13) Uani 1 2 d S T P
H2 H 0.6572 0.5000 0.3519 0.023 Uiso 1 2 d R U P
C3 C 1.0437(7) 0.5000 0.1004(15) 0.0212(14) Uani 1 2 d S T P
H3 H 1.1428 0.5000 0.0372 0.025 Uiso 1 2 d R U P
C4 C 0.9726(5) 0.45072(18) 0.1457(10) 0.0192(9) Uani 1 1 d . . .
H4 H 1.0224 0.4172 0.1112 0.023 Uiso 1 1 d R U .
C7 C 0.7548(5) 0.39666(17) 0.2961(9) 0.0183(10) Uani 1 1 d . . .
C8 C 0.5911(5) 0.38426(18) 0.1489(10) 0.0188(9) Uani 1 1 d . . .
C9 C 0.4870(5) 0.41959(18) -0.0837(10) 0.0214(10) Uani 1 1 d . . .
H9 H 0.5255 0.4533 -0.1512 0.026 Uiso 1 1 d R U .
C10 C 0.3314(5) 0.40589(19) -0.2159(11) 0.0252(10) Uani 1 1 d . . .
H10 H 0.2632 0.4305 -0.3683 0.030 Uiso 1 1 d R U .
C11 C 0.2707(5) 0.35592(19) -0.1256(11) 0.0260(11) Uani 1 1 d . . .
H11 H 0.1621 0.3469 -0.2153 0.031 Uiso 1 1 d R U .
C12 C 0.3700(5) 0.31987(19) 0.0919(10) 0.0250(11) Uani 1 1 d . . .
H12 H 0.3298 0.2858 0.1503 0.030 Uiso 1 1 d R U .
C13 C 0.5315(5) 0.33303(18) 0.2303(10) 0.0213(10) Uani 1 1 d . . .
C14 C 0.6388(5) 0.29691(18) 0.4465(11) 0.0239(11) Uani 1 1 d . . .
H14 H 0.6036 0.2625 0.5125 0.029 Uiso 1 1 d R U .
C15 C 0.7935(5) 0.31190(17) 0.5616(11) 0.0232(10) Uani 1 1 d . . .
H15 H 0.8647 0.2864 0.6985 0.028 Uiso 1 1 d R U .

loop_
_atom_site_aniso_label
_atom_site_aniso_U_11
_atom_site_aniso_U_22
_atom_site_aniso_U_33
_atom_site_aniso_U_23
_atom_site_aniso_U_13
_atom_site_aniso_U_12
N1 0.021(2) 0.021(2) 0.026(2) -0.0010(16) 0.0093(16) 0.0016(16)
C1 0.018(2) 0.022(2) 0.018(2) -0.0002(17) 0.0045(17) 0.0009(19)
C2 0.018(3) 0.020(3) 0.021(3) 0.000 0.008(2) 0.000
C3 0.016(3) 0.025(4) 0.025(3) 0.000 0.011(3) 0.000
C4 0.014(2) 0.024(2) 0.020(2) -0.0036(18) 0.0046(17) 0.003(2)
C7 0.018(3) 0.019(2) 0.019(2) -0.0031(18) 0.0080(18) 0.0012(19)
C8 0.022(3) 0.017(2) 0.022(2) -0.0033(18) 0.0125(18) 0.000(2)
C9 0.026(3) 0.018(2) 0.022(2) -0.0055(18) 0.0106(19) -0.0026(19)
C10 0.024(3) 0.022(3) 0.030(2) -0.005(2) 0.007(2) 0.003(2)
C11 0.018(2) 0.033(3) 0.029(3) -0.0079(19) 0.009(2) -0.001(2)
C12 0.026(3) 0.023(3) 0.031(3) -0.008(2) 0.016(2) -0.003(2)
C13 0.026(3) 0.019(2) 0.023(2) -0.004(2) 0.0128(18) 0.000(2)
C14 0.032(3) 0.016(2) 0.028(2) 0.0002(18) 0.015(2) 0.000(2)
C15 0.028(3) 0.018(2) 0.026(2) 0.002(2) 0.010(2) 0.005(2)

loop_
_atom_type_symbol
_atom_type_description
_atom_type_scat_dispersion_real
_atom_type_scat_dispersion_imag
_atom_type_scat_source
C C 0.0033 0.0016 'International Tables Vol C Tables 4.2.6.8 and 6.1.1.4'
H H 0.0000 0.0000 'International Tables Vol C Tables 4.2.6.8 and 6.1.1.4'
N N 0.0061 0.0033 'International Tables Vol C Tables 4.2.6.8 and 6.1.1.4'

loop_
_geom_angle_atom_site_label_1
_geom_angle_atom_site_label_2
_geom_angle_atom_site_label_3
_geom_angle
_geom_angle_site_symmetry_1
C7 N1 C15 118.3(4) .
C1 C2 H2 119.2 .
C1 C2 H2 119.2 2_565
C1 C2 C1 121.5(5) 2_565
C2 C1 C4 118.6(4) .
C2 C1 C7 122.2(4) .
C4 C1 C7 119.1(4) .
C1 C4 H4 119.9 .
C3 C4 C1 120.1(4) .
C3 C4 H4 119.9 .
C4 C3 C4 121.0(5) 2_565
C4 C3 H3 119.5 .
C4 C3 H3 119.5 2_565
N1 C7 C1 115.3(3) .
N1 C7 C8 122.2(4) .
C8 C7 C1 122.5(4) .
C9 C8 C7 123.4(4) .
C9 C8 C13 118.2(4) .
C13 C8 C7 118.3(4) .
C8 C9 H9 119.8 .
C10 C9 C8 121.1(4) .
C10 C9 H9 119.1 .
C9 C10 H10 119.7 .
C9 C10 C11 120.7(4) .
C11 C10 H10 119.6 .
C10 C11 H11 120.4 .
C12 C11 C10 119.6(4) .
C12 C11 H11 120.0 .
C11 C12 H12 119.8 .
C11 C12 C13 120.6(4) .
C13 C12 H12 119.5 .
C12 C13 C8 119.6(4) .
C14 C13 C8 117.6(4) .
C14 C13 C12 122.8(4) .
C13 C14 H14 120.5 .
C15 C14 C13 119.3(4) .
C15 C14 H14 120.1 .
N1 C15 C14 124.1(4) .
N1 C15 H15 117.9 .
C14 C15 H15 118.0 .

loop_
_geom_bond_atom_site_label_1
_geom_bond_atom_site_label_2
_geom_bond_distance
_geom_bond_site_symmetry_2
N1 C7 1.327(5) .
N1 C15 1.359(5) .
C2 H2 0.9501 .
C2 C1 1.397(5) .
C2 C1 1.396(5) 2_565
C1 C4 1.399(5) .
C1 C7 1.485(6) .
C4 H4 0.9499 .
C4 C3 1.383(5) .
C3 C4 1.383(5) 2_565
C3 H3 0.9500 .
C7 C8 1.433(6) .
C8 C9 1.415(6) .
C8 C13 1.419(5) .
C9 H9 0.9500 .
C9 C10 1.368(6) .
C10 H10 0.9500 .
C10 C11 1.407(6) .
C11 H11 0.9500 .
C11 C12 1.378(6) .
C12 H12 0.9502 .
C12 C13 1.414(6) .
C13 C14 1.411(6) .
C14 H14 0.9500 .
C14 C15 1.360(6) .
C15 H15 0.9500 .
